data_4072508
loop_
_publ_author_name
'Wang, Jianhui'
'Zheng, Chong'
'Canseco-Melchor, Graciela'
'Hilby, Daniel J.'
'Maguire, John A.'
'Hosmane, Narayan S.'

_publ_section_title
;
 Chemistry of C-Trimethylsilyl-Substituted Heterocarboranes. 33. Synthesis
 of Mixed-Ligand Metallacarboranes of Yttrium and Lanthanides Derived from
 Open \h5-Pentadiene and C2B4-Carborane:&#x00A0; A Synthetic and
 Structural Investigation
;
_journal_issue 3
_journal_name_full Organometallics
_journal_page_first 577
_journal_paper_doi 10.1021/om060751v
_journal_volume 26
_journal_year 2007
_chemical_formula_sum 'C15 H33 B4 Si2 Tb'
_chemical_formula_weight 471.75
_chemical_name_systematic
; 
 ? 
;
_space_group_IT_number 14
_symmetry_cell_setting monoclinic
_symmetry_space_group_name_Hall '-P 2yn'
_symmetry_space_group_name_H-M 'P 1 21/n 1'
_atom_sites_solution_hydrogens geom
_atom_sites_solution_primary direct
_atom_sites_solution_secondary difmap
_audit_creation_method SHELXL-97
_cell_angle_alpha 90.00
_cell_angle_beta 94.812(4)
_cell_angle_gamma 90.00
_cell_formula_units_Z 4
_cell_length_a 15.686(4)
_cell_length_b 8.425(2)
_cell_length_c 16.778(4)
_cell_measurement_reflns_used 514
_cell_measurement_temperature 293(2)
_cell_measurement_theta_max 14
_cell_measurement_theta_min -14
_cell_volume 2209.5(9)
_computing_cell_refinement 'SMART and SAINT (Bruker, 1999)'
_computing_data_collection 'SMART (Bruker, 1999)'
_computing_data_reduction 'SAINT (Bruker, 1999)'
_computing_molecular_graphics 'SHELXTL (Sheldrick, 1997)'
_computing_publication_material 'SHELXTL (Sheldrick, 1997)'
_computing_structure_refinement 'SHELXTL (Sheldrick, 1997)'
_computing_structure_solution 'SIR97 (Altomare et al., 1999)'
_diffrn_ambient_temperature 293(2)
_diffrn_detector_area_resol_mean 0
_diffrn_measured_fraction_theta_full 0.993
_diffrn_measured_fraction_theta_max 0.993
_diffrn_measurement_device_type 'Siemens SMART CCD  PLATFORM'
_diffrn_measurement_method '\w scans'
_diffrn_radiation_monochromator graphite
_diffrn_radiation_source 'fine-focus sealed tube'
_diffrn_radiation_type MoK\a
_diffrn_radiation_wavelength 0.71073
_diffrn_reflns_av_R_equivalents 0.0292
_diffrn_reflns_av_sigmaI/netI 0.0236
_diffrn_reflns_limit_h_max 18
_diffrn_reflns_limit_h_min -18
_diffrn_reflns_limit_k_max 9
_diffrn_reflns_limit_k_min -9
_diffrn_reflns_limit_l_max 19
_diffrn_reflns_limit_l_min -19
_diffrn_reflns_number 14590
_diffrn_reflns_theta_full 25.00
_diffrn_reflns_theta_max 25.00
_diffrn_reflns_theta_min 1.71
_diffrn_standards_decay_% 0
_diffrn_standards_interval_count 0
_diffrn_standards_interval_time 0
_diffrn_standards_number 0
_exptl_absorpt_coefficient_mu 3.302
_exptl_absorpt_correction_T_max 1.000
_exptl_absorpt_correction_T_min 0.202281
_exptl_absorpt_correction_type multi-scan
_exptl_absorpt_process_details 'SADABS (Sheldrick, 2000)'
_exptl_crystal_colour yellow
_exptl_crystal_density_diffrn 1.418
_exptl_crystal_density_method 'not measured'
_exptl_crystal_description needle
_exptl_crystal_F_000 944
_exptl_crystal_size_max 0.72
_exptl_crystal_size_mid 0.10
_exptl_crystal_size_min 0.18
_refine_diff_density_max 1.568
_refine_diff_density_min -0.622
_refine_diff_density_rms 0.096
_refine_ls_extinction_coef 0.00039(11)
_refine_ls_extinction_expression Fc^*^=kFc[1+0.001xFc^2^\l^3^/sin(2\q)]^-1/4^
_refine_ls_extinction_method SHELXL
_refine_ls_goodness_of_fit_ref 1.335
_refine_ls_hydrogen_treatment constr
_refine_ls_matrix_type full
_refine_ls_number_parameters 233
_refine_ls_number_reflns 3850
_refine_ls_number_restraints 0
_refine_ls_restrained_S_all 1.335
_refine_ls_R_factor_all 0.0390
_refine_ls_R_factor_gt 0.0375
_refine_ls_shift/su_max 0.001
_refine_ls_shift/su_mean 0.000
_refine_ls_structure_factor_coef Fsqd
_refine_ls_weighting_details 'calc w=1/[\s^2^(Fo^2^)+(0.0084P)^2^+8.8998P] where P=(Fo^2^+2Fc^2^)/3'
_refine_ls_weighting_scheme calc
_refine_ls_wR_factor_gt 0.0766
_refine_ls_wR_factor_ref 0.0772
_reflns_number_gt 3749
_reflns_number_total 3850
_reflns_threshold_expression >2sigma(I)
_cod_data_source_file om060751vsi20061109_052458.cif
_cod_data_source_block compd_7_hos243
_cod_original_sg_symbol_H-M 'P 21/n'
_cod_database_code 4072508

loop_
_symmetry_equiv_pos_as_xyz
'x, y, z'
'-x+1/2, y+1/2, -z+1/2'
'-x, -y, -z'
'x-1/2, -y-1/2, z-1/2'

loop_
_atom_site_label
_atom_site_type_symbol
_atom_site_fract_x
_atom_site_fract_y
_atom_site_fract_z
_atom_site_U_iso_or_equiv
_atom_site_adp_type
_atom_site_occupancy
_atom_site_symmetry_multiplicity
_atom_site_calc_flag
_atom_site_refinement_flags
Tb Tb 0.569314(15) 0.04773(3) 0.911140(14) 0.02657(10) Uani 1 1 d .
Si1 Si 0.17815(10) 0.1165(2) 1.04979(10) 0.0392(4) Uani 1 1 d .
Si2 Si 0.25930(10) -0.2114(2) 0.90781(10) 0.0370(4) Uani 1 1 d .
C1 C 0.2896(3) 0.0833(6) 1.0184(3) 0.0296(11) Uani 1 1 d .
C2 C 0.3166(3) -0.0427(6) 0.9617(3) 0.0246(10) Uani 1 1 d .
B3 B 0.4053(4) 0.0050(7) 0.9300(3) 0.0283(13) Uani 1 1 d .
H3 H 0.4123 -0.0753 0.8793 0.06(2) Uiso 1 1 calc R
B4 B 0.4330(4) 0.1783(7) 0.9710(4) 0.0301(13) Uani 1 1 d .
H4 H 0.4691 0.2894 0.9662 0.10(3) Uiso 1 1 calc R
B5 B 0.3579(4) 0.2205(8) 1.0301(4) 0.0324(14) Uani 1 1 d .
H5 H 0.3532 0.3314 1.0640 0.047(17) Uiso 1 1 calc R
B6 B 0.3239(4) 0.1523(8) 0.9312(4) 0.0303(13) Uani 1 1 d .
H6 H 0.2892 0.2155 0.8811 0.031(14) Uiso 1 1 calc R
C11 C 0.6209(4) -0.0735(8) 0.7760(3) 0.0439(15) Uani 1 1 d .
H11A H 0.6734 -0.0297 0.7587 0.18(6) Uiso 1 1 calc R
H11B H 0.6183 -0.1882 0.7715 0.06(2) Uiso 1 1 calc R
C12 C 0.5473(4) 0.0062(7) 0.7504(3) 0.0376(13) Uani 1 1 d .
C120 C 0.4762(5) -0.0885(9) 0.7058(4) 0.0554(18) Uani 1 1 d .
H12A H 0.4286 -0.0198 0.6911 0.21(7) Uiso 1 1 calc R
H12B H 0.4582 -0.1719 0.7397 0.23(7) Uiso 1 1 calc R
H12C H 0.4967 -0.1338 0.6585 0.15(5) Uiso 1 1 calc R
C13 C 0.5261(3) 0.1672(7) 0.7675(3) 0.0340(12) Uani 1 1 d .
H13 H 0.4701 0.1957 0.7508 0.026(14) Uiso 1 1 calc R
C14 C 0.5755(4) 0.2905(7) 0.8054(3) 0.0331(12) Uani 1 1 d .
C140 C 0.5287(5) 0.4478(7) 0.8117(4) 0.0475(15) Uani 1 1 d .
H14A H 0.4737 0.4414 0.7820 0.22(7) Uiso 1 1 calc R
H14B H 0.5615 0.5312 0.7901 0.21(7) Uiso 1 1 calc R
H14C H 0.5212 0.4698 0.8668 0.20(6) Uiso 1 1 calc R
C15 C 0.6566(4) 0.2779(7) 0.8447(4) 0.0409(14) Uani 1 1 d .
H15A H 0.6743 0.3658 0.8795 0.07(2) Uiso 1 1 calc R
H15B H 0.7013 0.2429 0.8121 0.14(4) Uiso 1 1 calc R
C101 C 0.1437(4) -0.0347(9) 1.1226(4) 0.0465(15) Uani 1 1 d .
H10A H 0.1850 -0.0392 1.1681 0.06(2) Uiso 1 1 calc R
H10B H 0.1396 -0.1369 1.0973 0.09(3) Uiso 1 1 calc R
H10C H 0.0890 -0.0054 1.1397 0.15(4) Uiso 1 1 calc R
C102 C 0.0999(4) 0.1269(12) 0.9593(5) 0.069(2) Uani 1 1 d .
H10D H 0.0434 0.1435 0.9756 0.10(3) Uiso 1 1 calc R
H10E H 0.1013 0.0292 0.9300 0.07(3) Uiso 1 1 calc R
H10F H 0.1148 0.2133 0.9258 0.08(3) Uiso 1 1 calc R
C103 C 0.1754(5) 0.3109(9) 1.1026(6) 0.070(2) Uani 1 1 d .
H10G H 0.2152 0.3090 1.1493 0.09(3) Uiso 1 1 calc R
H10H H 0.1188 0.3296 1.1183 0.07(2) Uiso 1 1 calc R
H10I H 0.1907 0.3942 1.0675 0.08(3) Uiso 1 1 calc R
C201 C 0.1680(5) -0.2971(9) 0.9584(5) 0.060(2) Uani 1 1 d .
H20A H 0.1877 -0.3290 1.0118 0.07(2) Uiso 1 1 calc R
H20B H 0.1457 -0.3877 0.9289 0.12(4) Uiso 1 1 calc R
H20C H 0.1239 -0.2187 0.9606 0.08(3) Uiso 1 1 calc R
C202 C 0.3384(5) -0.3742(9) 0.9003(5) 0.065(2) Uani 1 1 d .
H20D H 0.3596 -0.4073 0.9530 0.09(3) Uiso 1 1 calc R
H20E H 0.3851 -0.3369 0.8719 0.11(4) Uiso 1 1 calc R
H20F H 0.3113 -0.4624 0.8722 0.08(3) Uiso 1 1 calc R
C203 C 0.2199(5) -0.1450(11) 0.8049(4) 0.063(2) Uani 1 1 d .
H20G H 0.2665 -0.1006 0.7788 0.07(2) Uiso 1 1 calc R
H20H H 0.1762 -0.0661 0.8084 0.07(2) Uiso 1 1 calc R
H20I H 0.1968 -0.2342 0.7748 0.10(3) Uiso 1 1 calc R

loop_
_atom_site_aniso_label
_atom_site_aniso_U_11
_atom_site_aniso_U_22
_atom_site_aniso_U_33
_atom_site_aniso_U_23
_atom_site_aniso_U_13
_atom_site_aniso_U_12
Tb 0.02794(15) 0.03179(16) 0.02028(14) 0.00166(11) 0.00375(9) -0.00134(11)
Si1 0.0348(8) 0.0455(10) 0.0387(9) 0.0080(8) 0.0117(7) 0.0066(7)
Si2 0.0379(8) 0.0397(9) 0.0329(9) -0.0045(7) -0.0003(7) -0.0087(7)
C1 0.033(3) 0.032(3) 0.023(3) 0.003(2) 0.005(2) 0.002(2)
C2 0.030(3) 0.026(3) 0.018(2) 0.003(2) 0.0043(19) 0.000(2)
B3 0.033(3) 0.032(3) 0.020(3) 0.000(2) 0.000(2) 0.000(2)
B4 0.034(3) 0.028(3) 0.029(3) 0.003(3) 0.001(3) -0.002(2)
B5 0.038(3) 0.031(3) 0.029(3) -0.003(3) 0.009(3) -0.002(3)
B6 0.032(3) 0.035(3) 0.024(3) 0.004(3) 0.003(2) 0.001(3)
C11 0.064(4) 0.039(3) 0.030(3) -0.001(3) 0.009(3) 0.008(3)
C12 0.051(3) 0.043(3) 0.019(3) 0.000(2) 0.003(2) -0.003(3)
C120 0.076(5) 0.051(4) 0.037(4) -0.005(3) -0.014(3) -0.010(4)
C13 0.032(3) 0.044(3) 0.025(3) 0.004(2) 0.002(2) 0.000(2)
C14 0.043(3) 0.034(3) 0.024(3) 0.007(2) 0.009(2) 0.001(2)
C140 0.064(4) 0.033(3) 0.046(4) 0.005(3) 0.011(3) 0.008(3)
C15 0.041(3) 0.043(3) 0.039(3) 0.004(3) 0.005(3) -0.011(3)
C101 0.037(3) 0.062(4) 0.042(4) 0.006(3) 0.010(3) -0.001(3)
C102 0.039(4) 0.105(7) 0.061(5) 0.029(5) 0.001(3) 0.014(4)
C103 0.074(5) 0.058(5) 0.086(7) 0.001(4) 0.050(5) 0.014(4)
C201 0.063(5) 0.063(5) 0.054(5) -0.005(4) 0.008(4) -0.028(4)
C202 0.070(5) 0.042(4) 0.081(6) -0.023(4) 0.005(4) -0.003(4)
C203 0.065(5) 0.082(6) 0.040(4) -0.006(4) -0.009(3) -0.015(5)

loop_
_atom_type_symbol
_atom_type_description
_atom_type_scat_dispersion_real
_atom_type_scat_dispersion_imag
_atom_type_scat_source
C C 0.0033 0.0016 'International Tables Vol C Tables 4.2.6.8 and 6.1.1.4'
B B 0.0013 0.0007 'International Tables Vol C Tables 4.2.6.8 and 6.1.1.4'
Si Si 0.0817 0.0704 'International Tables Vol C Tables 4.2.6.8 and 6.1.1.4'
Tb Tb -0.1723 4.1537 'International Tables Vol C Tables 4.2.6.8 and 6.1.1.4'
H H 0.0000 0.0000 'International Tables Vol C Tables 4.2.6.8 and 6.1.1.4'

loop_
_geom_angle_atom_site_label_1
_geom_angle_atom_site_label_2
_geom_angle_atom_site_label_3
_geom_angle
_geom_angle_site_symmetry_1
_geom_angle_site_symmetry_3
B3 Tb C13 89.04(17) . .
B3 Tb C1 132.22(17) . 3_657
C13 Tb C1 134.65(16) . 3_657
B3 Tb C2 119.75(16) . 3_657
C13 Tb C2 146.91(16) . 3_657
C1 Tb C2 32.91(15) 3_657 3_657
B3 Tb C15 133.39(19) . .
C13 Tb C15 56.28(18) . .
C1 Tb C15 92.90(18) 3_657 .
C2 Tb C15 90.74(17) 3_657 .
B3 Tb C11 114.6(2) . .
C13 Tb C11 56.34(18) . .
C1 Tb C11 85.35(18) 3_657 .
C2 Tb C11 116.23(18) 3_657 .
C15 Tb C11 73.8(2) . .
B3 Tb B4 36.28(18) . .
C13 Tb B4 91.91(18) . .
C1 Tb B4 131.72(17) 3_657 .
C2 Tb B4 102.14(17) 3_657 .
C15 Tb B4 108.18(19) . .
C11 Tb B4 141.62(19) . .
B3 Tb B5 103.28(19) . 3_657
C13 Tb B5 136.38(18) . 3_657
C1 Tb B5 34.33(17) 3_657 3_657
C2 Tb B5 57.04(17) 3_657 3_657
C15 Tb B5 123.23(19) . 3_657
C11 Tb B5 80.81(19) . 3_657
B4 Tb B5 122.53(18) . 3_657
B3 Tb B3 85.63(18) . 3_657
C13 Tb B3 165.28(18) . 3_657
C1 Tb B3 56.22(17) 3_657 3_657
C2 Tb B3 34.28(16) 3_657 3_657
C15 Tb B3 119.58(19) . 3_657
C11 Tb B3 138.13(19) . 3_657
B4 Tb B3 75.74(18) . 3_657
B5 Tb B3 58.32(19) 3_657 3_657
B3 Tb C12 93.30(18) . .
C13 Tb C12 30.96(18) . .
C1 Tb C12 114.85(17) 3_657 .
C2 Tb C12 144.50(17) 3_657 .
C15 Tb C12 72.88(19) . .
C11 Tb C12 29.52(18) . .
B4 Tb C12 112.77(19) . .
B5 Tb C12 105.76(19) 3_657 .
B3 Tb C12 163.06(18) 3_657 .
B3 Tb C14 105.64(17) . .
C13 Tb C14 30.57(17) . .
C1 Tb C14 121.94(16) 3_657 .
C2 Tb C14 118.45(16) 3_657 .
C15 Tb C14 29.81(17) . .
C11 Tb C14 72.75(18) . .
B4 Tb C14 90.52(18) . .
B5 Tb C14 146.89(18) 3_657 .
B3 Tb C14 139.39(18) 3_657 .
C12 Tb C14 57.05(17) . .
B3 Tb B4 75.39(18) . 3_657
C13 Tb B4 154.29(18) . 3_657
C1 Tb B4 56.84(17) 3_657 3_657
C2 Tb B4 57.42(16) 3_657 3_657
C15 Tb B4 147.33(18) . 3_657
C11 Tb B4 111.64(19) . 3_657
B4 Tb B4 87.47(19) . 3_657
B5 Tb B4 35.14(18) 3_657 3_657
B3 Tb B4 35.39(18) 3_657 3_657
C12 Tb B4 128.15(18) . 3_657
C14 Tb B4 174.78(18) . 3_657
C103 Si1 C102 107.7(5) . .
C103 Si1 C101 105.5(3) . .
C102 Si1 C101 110.8(3) . .
C103 Si1 C1 108.8(3) . .
C102 Si1 C1 109.8(3) . .
C101 Si1 C1 113.9(3) . .
C202 Si2 C203 109.2(4) . .
C202 Si2 C201 106.6(4) . .
C203 Si2 C201 109.2(4) . .
C202 Si2 C2 107.2(3) . .
C203 Si2 C2 109.1(3) . .
C201 Si2 C2 115.4(3) . .
C2 C1 B5 111.7(4) . .
C2 C1 B6 64.7(3) . .
B5 C1 B6 66.2(4) . .
C2 C1 Si1 126.6(4) . .
B5 C1 Si1 119.4(4) . .
B6 C1 Si1 123.8(4) . .
C2 C1 Tb 73.8(3) . 3_657
B5 C1 Tb 73.6(3) . 3_657
B6 C1 Tb 102.3(3) . 3_657
Si1 C1 Tb 133.8(2) . 3_657
C1 C2 B3 109.6(4) . .
C1 C2 B6 63.1(3) . .
B3 C2 B6 65.0(3) . .
C1 C2 Si2 133.5(4) . .
B3 C2 Si2 115.5(4) . .
B6 C2 Si2 128.3(3) . .
C1 C2 Tb 73.3(3) . 3_657
B3 C2 Tb 73.9(3) . 3_657
B6 C2 Tb 101.3(3) . 3_657
Si2 C2 Tb 129.5(2) . 3_657
C2 B3 B4 107.0(4) . .
C2 B3 B6 61.5(3) . .
B4 B3 B6 62.9(4) . .
C2 B3 Tb 165.2(4) . .
B4 B3 Tb 72.9(3) . .
B6 B3 Tb 127.7(4) . .
C2 B3 Tb 71.8(3) . 3_657
B4 B3 Tb 74.0(3) . 3_657
B6 B3 Tb 98.7(3) . 3_657
Tb B3 Tb 94.37(18) . 3_657
B5 B4 B3 105.3(5) . .
B5 B4 B6 62.7(4) . .
B3 B4 B6 62.0(4) . .
B5 B4 Tb 162.4(4) . .
B3 B4 Tb 70.8(3) . .
B6 B4 Tb 125.2(4) . .
B5 B4 Tb 70.2(3) . 3_657
B3 B4 Tb 70.6(3) . 3_657
B6 B4 Tb 96.5(3) . 3_657
Tb B4 Tb 92.53(19) . 3_657
C1 B5 B4 106.3(5) . .
C1 B5 B6 60.3(3) . .
B4 B5 B6 62.9(4) . .
C1 B5 Tb 72.1(3) . 3_657
B4 B5 Tb 74.6(3) . 3_657
B6 B5 Tb 98.9(3) . 3_657
C1 B6 C2 52.2(3) . .
C1 B6 B3 92.9(4) . .
C2 B6 B3 53.6(3) . .
C1 B6 B5 53.6(3) . .
C2 B6 B5 93.0(4) . .
B3 B6 B5 94.4(4) . .
C1 B6 B4 94.8(4) . .
C2 B6 B4 95.2(4) . .
B3 B6 B4 55.2(3) . .
B5 B6 B4 54.4(3) . .
C12 C11 Tb 76.8(3) . .
C11 C12 C13 127.2(6) . .
C11 C12 C120 117.5(6) . .
C13 C12 C120 115.1(6) . .
C11 C12 Tb 73.7(3) . .
C13 C12 Tb 72.0(3) . .
C120 C12 Tb 125.8(4) . .
C14 C13 C12 131.1(5) . .
C14 C13 Tb 77.3(3) . .
C12 C13 Tb 77.0(3) . .
C15 C14 C13 127.2(5) . .
C15 C14 C140 117.5(6) . .
C13 C14 C140 114.8(5) . .
C15 C14 Tb 73.4(3) . .
C13 C14 Tb 72.1(3) . .
C140 C14 Tb 124.5(4) . .
C14 C15 Tb 76.8(3) . .

loop_
_geom_bond_atom_site_label_1
_geom_bond_atom_site_label_2
_geom_bond_distance
_geom_bond_site_symmetry_2
Tb B3 2.644(6) .
Tb C13 2.647(5) .
Tb C1 2.660(5) 3_657
Tb C2 2.667(5) 3_657
Tb C15 2.671(6) .
Tb C11 2.673(6) .
Tb B4 2.675(6) .
Tb B5 2.682(7) 3_657
Tb B3 2.698(6) 3_657
Tb C12 2.712(5) .
Tb C14 2.714(5) .
Tb B4 2.748(6) 3_657
Si1 C103 1.864(8) .
Si1 C102 1.873(7) .
Si1 C101 1.876(6) .
Si1 C1 1.889(5) .
Si2 C202 1.861(7) .
Si2 C203 1.870(7) .
Si2 C201 1.870(7) .
Si2 C2 1.874(5) .
C1 C2 1.509(7) .
C1 B5 1.577(8) .
C1 B6 1.702(8) .
C1 Tb 2.660(5) 3_657
C2 B3 1.581(7) .
C2 B6 1.727(8) .
C2 Tb 2.667(5) 3_657
B3 B4 1.656(8) .
B3 B6 1.781(9) .
B3 Tb 2.698(6) 3_657
B4 B5 1.640(9) .
B4 B6 1.796(8) .
B4 Tb 2.748(6) 3_657
B5 B6 1.793(9) .
B5 Tb 2.682(6) 3_657
C11 C12 1.372(9) .
C12 C13 1.432(8) .
C12 C120 1.517(9) .
C13 C14 1.415(8) .
C14 C15 1.386(8) .
C14 C140 1.524(8) .
